data_4505278
loop_
_publ_author_name
'Zou, Ru-Qiang'
'Li, Jian-Rong'
'Xie, Ya-Bo'
'Zhang, Ruo-Hua'
'Bu, Xian-He'

_publ_section_title
;
 Tuning the Framework Formation of Silver(I) Complexes with Flexible
 Bis(benzothiazol-2-ylsulfanyl)alkanes by Varying the Ligand Spacers and
 Counteranions
;
_journal_issue 1
_journal_name_full 'Crystal Growth &amp; Design'
_journal_page_first 79
_journal_paper_doi 10.1021/cg0341149
_journal_volume 4
_journal_year 2004
_chemical_formula_sum 'C15 H10 Ag N3 O3 S4'
_chemical_formula_weight 516.37
_chemical_name_systematic
; 
 ? 
;
_space_group_IT_number 15
_symmetry_cell_setting monoclinic
_symmetry_space_group_name_Hall '-C 2yc'
_symmetry_space_group_name_H-M 'C 1 2/c 1'
_atom_sites_solution_hydrogens geom
_atom_sites_solution_primary direct
_atom_sites_solution_secondary difmap
_audit_creation_method SHELXL-97
_cell_angle_alpha 90.00
_cell_angle_beta 95.629(7)
_cell_angle_gamma 90.00
_cell_formula_units_Z 8
_cell_length_a 15.611(6)
_cell_length_b 13.561(6)
_cell_length_c 16.790(7)
_cell_measurement_reflns_used 824
_cell_measurement_temperature 293(2)
_cell_measurement_theta_max 26.15
_cell_measurement_theta_min 2.40
_cell_volume 3537(3)
_computing_cell_refinement 'Bruker SMART'
_computing_data_collection 'Bruker SMART'
_computing_data_reduction 'Bruker SAINT'
_computing_molecular_graphics 'Bruker SHELXTL'
_computing_publication_material 'Bruker SHELXTL'
_computing_structure_refinement 'SHELXL-97 (Sheldrick, 1997)'
_computing_structure_solution 'SHELXS-97 (Sheldrick, 1990)'
_diffrn_ambient_temperature 293(2)
_diffrn_measured_fraction_theta_full 0.975
_diffrn_measured_fraction_theta_max 0.975
_diffrn_measurement_device_type 'CCD area detector'
_diffrn_measurement_method 'phi and omega scans'
_diffrn_radiation_monochromator graphite
_diffrn_radiation_source 'fine-focus sealed tube'
_diffrn_radiation_type MoK\a
_diffrn_radiation_wavelength 0.71073
_diffrn_reflns_av_R_equivalents 0.0428
_diffrn_reflns_av_sigmaI/netI 0.0719
_diffrn_reflns_limit_h_max 19
_diffrn_reflns_limit_h_min -13
_diffrn_reflns_limit_k_max 16
_diffrn_reflns_limit_k_min -14
_diffrn_reflns_limit_l_max 19
_diffrn_reflns_limit_l_min -20
_diffrn_reflns_number 7762
_diffrn_reflns_theta_full 26.39
_diffrn_reflns_theta_max 26.39
_diffrn_reflns_theta_min 2.27
_exptl_absorpt_coefficient_mu 1.634
_exptl_absorpt_correction_T_max 1.000000
_exptl_absorpt_correction_T_min 0.833973
_exptl_absorpt_correction_type multi-scan
_exptl_absorpt_process_details SADABS
_exptl_crystal_density_diffrn 1.939
_exptl_crystal_density_meas 0
_exptl_crystal_density_method 'not measured'
_exptl_crystal_F_000 2048
_exptl_crystal_size_max 0.42
_exptl_crystal_size_mid 0.40
_exptl_crystal_size_min 0.38
_refine_diff_density_max 0.741
_refine_diff_density_min -0.841
_refine_diff_density_rms 0.085
_refine_ls_extinction_method none
_refine_ls_goodness_of_fit_ref 1.128
_refine_ls_hydrogen_treatment mixed
_refine_ls_matrix_type full
_refine_ls_number_parameters 263
_refine_ls_number_reflns 3531
_refine_ls_number_restraints 30
_refine_ls_restrained_S_all 1.202
_refine_ls_R_factor_all 0.0917
_refine_ls_R_factor_gt 0.0588
_refine_ls_shift/su_max 0.001
_refine_ls_shift/su_mean 0.000
_refine_ls_structure_factor_coef Fsqd
_refine_ls_weighting_details 'calc w=1/[\s^2^(Fo^2^)+(0.0000P)^2^+17.0924P] where P=(Fo^2^+2Fc^2^)/3'
_refine_ls_weighting_scheme calc
_refine_ls_wR_factor_gt 0.1187
_refine_ls_wR_factor_ref 0.1304
_reflns_number_gt 2413
_reflns_number_total 3531
_reflns_threshold_expression >2sigma(I)
_cod_data_source_file cg0341149si20030703_092130.cif
_cod_data_source_block Complex_1
_cod_depositor_comments
;
The following automatic conversions were performed:

'_symmetry_cell_setting' value 'Monoclinic' changed to 'monoclinic'
according to /home/saulius/struct/CIF-dictionaries/cif_core.dic
dictionary named 'cif_core.dic' version 2.4.1 from
2010-06-29.

'_exptl_absorpt_correction_type' value 'MULTI-SCAN'
changed to 'multi-scan' according to
/home/saulius/struct/CIF-dictionaries/cif_core.dic dictionary named
'cif_core.dic' version 2.4.1 from 2010-06-29.

Automatic conversion script
Id: cif_fix_values 1715 2011-07-08 13:25:40Z adriana 
;
_cod_original_sg_symbol_H-M C2/c
_cod_database_code 4505278

loop_
_symmetry_equiv_pos_as_xyz
'x, y, z'
'-x, y, -z+1/2'
'x+1/2, y+1/2, z'
'-x+1/2, y+1/2, -z+1/2'
'-x, -y, -z'
'x, -y, z-1/2'
'-x+1/2, -y+1/2, -z'
'x+1/2, -y+1/2, z-1/2'

loop_
_atom_site_label
_atom_site_type_symbol
_atom_site_fract_x
_atom_site_fract_y
_atom_site_fract_z
_atom_site_U_iso_or_equiv
_atom_site_adp_type
_atom_site_occupancy
_atom_site_symmetry_multiplicity
_atom_site_calc_flag
_atom_site_refinement_flags
_atom_site_disorder_group
Ag1 Ag 0.03441(4) 0.27336(5) 0.64085(4) 0.0652(2) Uani 1 1 d . .
S1 S 0.08080(13) 0.43900(18) 0.39595(11) 0.0616(6) Uani 1 1 d . .
S2 S 0.19205(11) 0.41080(15) 0.55577(10) 0.0498(5) Uani 1 1 d . .
S3 S 0.31710(12) 0.37273(14) 0.43781(12) 0.0551(5) Uani 1 1 d . .
S4 S 0.41200(12) 0.56602(15) 0.41604(12) 0.0558(5) Uani 1 1 d . .
N1 N 0.0321(3) 0.3537(4) 0.5214(3) 0.0437(13) Uani 1 1 d . .
N2 N 0.4660(3) 0.3952(4) 0.3753(3) 0.0399(12) Uani 1 1 d . .
C1 C -0.0379(4) 0.3515(5) 0.4646(4) 0.0477(17) Uani 1 1 d . .
C2 C -0.1184(5) 0.3097(6) 0.4738(6) 0.067(2) Uani 1 1 d . .
H2A H -0.1299 0.2830 0.5226 0.080 Uiso 1 1 calc R .
C3 C -0.1793(5) 0.3088(8) 0.4100(7) 0.083(3) Uani 1 1 d . .
H3A H -0.2330 0.2818 0.4159 0.100 Uiso 1 1 calc R .
C4 C -0.1634(6) 0.3462(9) 0.3381(6) 0.089(3) Uani 1 1 d . .
H4A H -0.2053 0.3407 0.2950 0.107 Uiso 1 1 calc R .
C5 C -0.0866(6) 0.3923(9) 0.3273(5) 0.087(3) Uani 1 1 d . .
H5A H -0.0776 0.4221 0.2789 0.104 Uiso 1 1 calc R .
C6 C -0.0232(5) 0.3925(6) 0.3914(4) 0.0566(19) Uani 1 1 d . .
C7 C 0.0970(4) 0.3961(5) 0.4936(4) 0.0402(15) Uani 1 1 d . .
C8 C 0.2642(4) 0.4675(5) 0.4919(4) 0.0473(17) Uani 1 1 d . .
H8A H 0.3070 0.5062 0.5240 0.057 Uiso 1 1 calc R .
H8B H 0.2322 0.5113 0.4543 0.057 Uiso 1 1 calc R .
C9 C 0.4039(4) 0.4395(5) 0.4073(4) 0.0435(16) Uani 1 1 d . .
C10 C 0.5260(4) 0.4641(6) 0.3545(4) 0.0436(16) Uani 1 1 d . .
C11 C 0.6006(4) 0.4420(6) 0.3170(4) 0.0526(19) Uani 1 1 d . .
H11A H 0.6152 0.3773 0.3058 0.063 Uiso 1 1 calc R .
C12 C 0.6507(4) 0.5196(7) 0.2977(4) 0.062(2) Uani 1 1 d . .
H12A H 0.6995 0.5069 0.2718 0.074 Uiso 1 1 calc R .
C13 C 0.6314(5) 0.6164(7) 0.3152(5) 0.066(2) Uani 1 1 d . .
H13A H 0.6674 0.6671 0.3018 0.079 Uiso 1 1 calc R .
C14 C 0.5597(5) 0.6373(6) 0.3520(5) 0.062(2) Uani 1 1 d . .
H14A H 0.5460 0.7022 0.3634 0.075 Uiso 1 1 calc R .
C15 C 0.5076(4) 0.5609(6) 0.3720(4) 0.0482(17) Uani 1 1 d . .
N3 N 0.1484(5) 0.3467(6) 0.7861(5) 0.068(2) Uani 1 1 d D .
O1 O 0.1118(10) 0.2763(10) 0.8040(13) 0.136(9) Uani 0.474(14) 1 d PD 1
O2 O 0.1428(13) 0.3910(19) 0.7273(10) 0.157(13) Uani 0.474(14) 1 d PD 1
O3 O 0.1980(15) 0.3793(16) 0.8438(12) 0.19(2) Uani 0.474(14) 1 d PD 1
O1' O 0.0693(7) 0.3583(11) 0.7688(7) 0.098(6) Uani 0.526(14) 1 d PD 2
O2' O 0.1739(7) 0.2901(10) 0.7329(7) 0.082(5) Uani 0.526(14) 1 d PD 2
O3' O 0.1957(10) 0.3932(18) 0.8256(14) 0.136(11) Uani 0.526(14) 1 d PD 2

loop_
_atom_site_aniso_label
_atom_site_aniso_U_11
_atom_site_aniso_U_22
_atom_site_aniso_U_33
_atom_site_aniso_U_23
_atom_site_aniso_U_13
_atom_site_aniso_U_12
Ag1 0.0556(4) 0.0705(4) 0.0729(4) 0.0106(3) 0.0232(3) 0.0090(3)
S1 0.0569(11) 0.0888(16) 0.0398(9) 0.0071(10) 0.0092(9) 0.0006(11)
S2 0.0377(9) 0.0720(13) 0.0408(9) 0.0008(8) 0.0097(7) -0.0106(8)
S3 0.0469(10) 0.0507(12) 0.0716(12) -0.0078(9) 0.0262(9) -0.0085(8)
S4 0.0492(10) 0.0490(11) 0.0726(12) -0.0043(9) 0.0221(9) -0.0023(9)
N1 0.037(3) 0.046(4) 0.050(3) -0.001(3) 0.009(3) -0.002(2)
N2 0.036(3) 0.046(3) 0.039(3) 0.003(2) 0.005(2) -0.002(2)
C1 0.041(4) 0.050(4) 0.052(4) -0.018(3) 0.005(3) 0.002(3)
C2 0.046(4) 0.060(5) 0.095(6) -0.015(5) 0.008(4) -0.007(4)
C3 0.041(5) 0.086(7) 0.119(9) -0.029(6) -0.011(5) -0.003(4)
C4 0.053(5) 0.123(9) 0.087(7) -0.047(7) -0.023(5) 0.021(6)
C5 0.069(6) 0.131(10) 0.059(5) -0.020(5) -0.005(5) 0.029(6)
C6 0.045(4) 0.073(6) 0.050(4) -0.009(4) -0.004(3) 0.008(4)
C7 0.042(4) 0.043(4) 0.036(3) -0.006(3) 0.011(3) 0.004(3)
C8 0.038(4) 0.058(5) 0.048(4) -0.004(3) 0.016(3) -0.003(3)
C9 0.035(3) 0.057(4) 0.040(3) 0.002(3) 0.006(3) -0.002(3)
C10 0.032(3) 0.069(5) 0.029(3) 0.005(3) -0.001(3) -0.002(3)
C11 0.029(3) 0.082(6) 0.047(4) 0.008(4) 0.002(3) 0.007(3)
C12 0.031(4) 0.101(7) 0.054(4) 0.018(4) 0.006(3) -0.007(4)
C13 0.038(4) 0.080(7) 0.080(6) 0.020(5) 0.005(4) -0.018(4)
C14 0.054(4) 0.060(5) 0.074(5) 0.004(4) 0.011(4) -0.011(4)
C15 0.037(4) 0.056(5) 0.053(4) -0.001(3) 0.010(3) -0.003(3)
N3 0.053(4) 0.063(5) 0.091(6) 0.005(5) 0.028(4) 0.008(4)
O1 0.088(11) 0.066(11) 0.27(3) 0.049(14) 0.092(14) 0.000(9)
O2 0.140(17) 0.23(3) 0.089(12) 0.095(15) -0.021(11) -0.094(19)
O3 0.27(4) 0.19(3) 0.092(14) -0.053(16) -0.076(18) 0.19(3)
O1' 0.076(9) 0.130(14) 0.093(10) 0.016(9) 0.025(7) 0.008(8)
O2' 0.083(8) 0.099(12) 0.062(7) -0.013(7) 0.006(6) 0.007(7)
O3' 0.070(11) 0.19(3) 0.153(19) -0.093(17) 0.024(12) -0.028(14)

loop_
_atom_type_symbol
_atom_type_description
_atom_type_scat_dispersion_real
_atom_type_scat_dispersion_imag
_atom_type_scat_source
C C 0.0033 0.0016 'International Tables Vol C Tables 4.2.6.8 and 6.1.1.4'
H H 0.0000 0.0000 'International Tables Vol C Tables 4.2.6.8 and 6.1.1.4'
N N 0.0061 0.0033 'International Tables Vol C Tables 4.2.6.8 and 6.1.1.4'
O O 0.0106 0.0060 'International Tables Vol C Tables 4.2.6.8 and 6.1.1.4'
S S 0.1246 0.1234 'International Tables Vol C Tables 4.2.6.8 and 6.1.1.4'
Ag Ag -0.8971 1.1015 'International Tables Vol C Tables 4.2.6.8 and 6.1.1.4'

loop_
_geom_angle_atom_site_label_1
_geom_angle_atom_site_label_2
_geom_angle_atom_site_label_3
_geom_angle
_geom_angle_site_symmetry_1
_geom_angle_site_symmetry_3
N1 Ag1 N2 111.81(19) . 7_556
N1 Ag1 O1' 122.0(4) . .
N2 Ag1 O1' 124.6(4) 7_556 .
N1 Ag1 O1 112.1(5) . 2_556
N2 Ag1 O1 93.8(3) 7_556 2_556
O1' Ag1 O1 78.7(5) . 2_556
N1 Ag1 O2' 115.4(4) . .
N2 Ag1 O2' 98.7(3) 7_556 .
O1' Ag1 O2' 47.5(3) . .
O1 Ag1 O2' 121.3(5) 2_556 .
N1 Ag1 O1' 110.2(3) . 2_556
N2 Ag1 O1' 121.0(3) 7_556 2_556
O1' Ag1 O1' 51.4(5) . 2_556
O1 Ag1 O1' 31.5(4) 2_556 2_556
O2' Ag1 O1' 98.7(3) . 2_556
C7 S1 C6 88.2(3) . .
C7 S2 C8 103.8(3) . .
C9 S3 C8 100.6(3) . .
C9 S4 C15 89.0(3) . .
C7 N1 C1 110.9(5) . .
C7 N1 Ag1 125.9(4) . .
C1 N1 Ag1 122.7(4) . .
C9 N2 C10 109.9(6) . .
C9 N2 Ag1 120.9(4) . 7_556
C10 N2 Ag1 129.2(4) . 7_556
N1 C1 C6 114.5(6) . .
N1 C1 C2 126.3(7) . .
C6 C1 C2 119.2(7) . .
C3 C2 C1 118.8(9) . .
C3 C2 H2A 120.6 . .
C1 C2 H2A 120.6 . .
C4 C3 C2 121.6(9) . .
C4 C3 H3A 119.2 . .
C2 C3 H3A 119.2 . .
C3 C4 C5 121.6(9) . .
C3 C4 H4A 119.2 . .
C5 C4 H4A 119.2 . .
C4 C5 C6 117.5(9) . .
C4 C5 H5A 121.3 . .
C6 C5 H5A 121.3 . .
C1 C6 C5 121.2(8) . .
C1 C6 S1 110.0(5) . .
C5 C6 S1 128.8(7) . .
N1 C7 S1 116.4(5) . .
N1 C7 S2 119.1(5) . .
S1 C7 S2 124.4(4) . .
S2 C8 S3 109.7(4) . .
S2 C8 H8A 109.7 . .
S3 C8 H8A 109.7 . .
S2 C8 H8B 109.7 . .
S3 C8 H8B 109.7 . .
H8A C8 H8B 108.2 . .
N2 C9 S4 116.3(5) . .
N2 C9 S3 120.9(5) . .
S4 C9 S3 122.8(4) . .
C15 C10 N2 115.2(5) . .
C15 C10 C11 119.7(6) . .
N2 C10 C11 125.1(7) . .
C12 C11 C10 117.2(8) . .
C12 C11 H11A 121.4 . .
C10 C11 H11A 121.4 . .
C11 C12 C13 122.5(7) . .
C11 C12 H12A 118.7 . .
C13 C12 H12A 118.7 . .
C14 C13 C12 120.0(7) . .
C14 C13 H13A 120.0 . .
C12 C13 H13A 120.0 . .
C13 C14 C15 119.0(8) . .
C13 C14 H14A 120.5 . .
C15 C14 H14A 120.5 . .
C14 C15 C10 121.5(6) . .
C14 C15 S4 128.9(6) . .
C10 C15 S4 109.6(5) . .
O3' N3 O2 101.6(19) . .
O3' N3 O1 128(2) . .
O2 N3 O1 130.5(13) . .
O3' N3 O1' 129.6(12) . .
O2 N3 O1' 75.2(13) . .
O1 N3 O1' 70.5(10) . .
O3' N3 O3 16(2) . .
O2 N3 O3 117.8(13) . .
O1 N3 O3 111.6(12) . .
O1' N3 O3 130.7(15) . .
O3' N3 O2' 121.0(10) . .
O2 N3 O2' 73.5(14) . .
O1 N3 O2' 83.2(12) . .
O1' N3 O2' 106.5(9) . .
O3 N3 O2' 122.8(14) . .
N3 O1 Ag1 125.8(11) . 2_556
N3 O1' Ag1 105.9(7) . .
N3 O1' Ag1 117.8(9) . 2_556
Ag1 O1' Ag1 101.9(5) . 2_556
N3 O2' Ag1 99.9(7) . .

loop_
_geom_bond_atom_site_label_1
_geom_bond_atom_site_label_2
_geom_bond_distance
_geom_bond_site_symmetry_2
Ag1 N1 2.280(5) .
Ag1 N2 2.301(6) 7_556
Ag1 O1' 2.451(13) .
Ag1 O1 2.547(13) 2_556
Ag1 O2' 2.553(12) .
Ag1 O1' 2.594(12) 2_556
S1 C7 1.734(6) .
S1 C6 1.736(8) .
S2 C7 1.740(7) .
S2 C8 1.801(6) .
S3 C9 1.748(6) .
S3 C8 1.818(7) .
S4 C9 1.726(7) .
S4 C15 1.731(6) .
N1 C7 1.291(8) .
N1 C1 1.379(9) .
N2 C9 1.301(8) .
N2 C10 1.391(8) .
N2 Ag1 2.301(6) 7_556
C1 C6 1.388(10) .
C1 C2 1.400(10) .
C2 C3 1.361(13) .
C2 H2A 0.9300 .
C3 C4 1.354(14) .
C3 H3A 0.9300 .
C4 C5 1.380(14) .
C4 H4A 0.9300 .
C5 C6 1.389(12) .
C5 H5A 0.9300 .
C8 H8A 0.9700 .
C8 H8B 0.9700 .
C10 C15 1.382(10) .
C10 C11 1.410(8) .
C11 C12 1.369(11) .
C11 H11A 0.9300 .
C12 C13 1.385(12) .
C12 H12A 0.9300 .
C13 C14 1.360(10) .
C13 H13A 0.9300 .
C14 C15 1.379(10) .
C14 H14A 0.9300 .
N3 O3' 1.135(11) .
N3 O2 1.152(11) .
N3 O1 1.167(11) .
N3 O1' 1.250(11) .
N3 O3 1.260(13) .
N3 O2' 1.271(10) .
O1 Ag1 2.547(13) 2_556
O1' Ag1 2.594(12) 2_556

loop_
_geom_torsion_atom_site_label_1
_geom_torsion_atom_site_label_2
_geom_torsion_atom_site_label_3
_geom_torsion_atom_site_label_4
_geom_torsion
_geom_torsion_site_symmetry_1
_geom_torsion_site_symmetry_4
N2 Ag1 N1 C7 -103.5(5) 7_556 .
O1' Ag1 N1 C7 62.5(6) . .
O1 Ag1 N1 C7 152.7(6) 2_556 .
O2' Ag1 N1 C7 8.3(6) . .
O1' Ag1 N1 C7 118.9(6) 2_556 .
N2 Ag1 N1 C1 67.7(5) 7_556 .
O1' Ag1 N1 C1 -126.3(5) . .
O1 Ag1 N1 C1 -36.1(6) 2_556 .
O2' Ag1 N1 C1 179.5(5) . .
O1' Ag1 N1 C1 -69.9(6) 2_556 .
C7 N1 C1 C6 1.2(9) . .
Ag1 N1 C1 C6 -171.1(5) . .
C7 N1 C1 C2 178.8(7) . .
Ag1 N1 C1 C2 6.4(10) . .
N1 C1 C2 C3 -176.2(7) . .
C6 C1 C2 C3 1.3(12) . .
C1 C2 C3 C4 0.8(14) . .
C2 C3 C4 C5 -3.9(16) . .
C3 C4 C5 C6 4.7(15) . .
N1 C1 C6 C5 177.5(7) . .
C2 C1 C6 C5 -0.3(12) . .
N1 C1 C6 S1 -2.2(8) . .
C2 C1 C6 S1 -180.0(6) . .
C4 C5 C6 C1 -2.6(13) . .
C4 C5 C6 S1 177.0(7) . .
C7 S1 C6 C1 1.9(6) . .
C7 S1 C6 C5 -177.7(9) . .
C1 N1 C7 S1 0.4(7) . .
Ag1 N1 C7 S1 172.5(3) . .
C1 N1 C7 S2 178.1(5) . .
Ag1 N1 C7 S2 -9.8(8) . .
C6 S1 C7 N1 -1.4(6) . .
C6 S1 C7 S2 -179.0(5) . .
C8 S2 C7 N1 177.7(5) . .
C8 S2 C7 S1 -4.7(5) . .
C7 S2 C8 S3 -86.4(4) . .
C9 S3 C8 S2 -162.3(4) . .
C10 N2 C9 S4 -0.5(7) . .
Ag1 N2 C9 S4 179.9(3) 7_556 .
C10 N2 C9 S3 178.6(5) . .
Ag1 N2 C9 S3 -1.0(7) 7_556 .
C15 S4 C9 N2 0.4(6) . .
C15 S4 C9 S3 -178.6(5) . .
C8 S3 C9 N2 170.5(5) . .
C8 S3 C9 S4 -10.6(5) . .
C9 N2 C10 C15 0.3(8) . .
Ag1 N2 C10 C15 179.9(5) 7_556 .
C9 N2 C10 C11 -178.7(6) . .
Ag1 N2 C10 C11 0.8(9) 7_556 .
C15 C10 C11 C12 -1.7(10) . .
N2 C10 C11 C12 177.2(6) . .
C10 C11 C12 C13 1.4(11) . .
C11 C12 C13 C14 -0.9(13) . .
C12 C13 C14 C15 0.6(12) . .
C13 C14 C15 C10 -1.0(12) . .
C13 C14 C15 S4 -177.9(6) . .
N2 C10 C15 C14 -177.5(7) . .
C11 C10 C15 C14 1.6(10) . .
N2 C10 C15 S4 0.0(7) . .
C11 C10 C15 S4 179.0(5) . .
C9 S4 C15 C14 177.0(8) . .
C9 S4 C15 C10 -0.2(5) . .
O3' N3 O1 Ag1 89.4(19) . 2_556
O2 N3 O1 Ag1 -85(3) . 2_556
O1' N3 O1 Ag1 -36.0(12) . 2_556
O3 N3 O1 Ag1 91(2) . 2_556
O2' N3 O1 Ag1 -146.2(15) . 2_556
O3' N3 O1' Ag1 156(2) . .
O2 N3 O1' Ag1 62.6(15) . .
O1 N3 O1' Ag1 -81.1(13) . .
O3 N3 O1' Ag1 176.7(16) . .
O2' N3 O1' Ag1 -4.8(12) . .
O3' N3 O1' Ag1 -91(2) . 2_556
O2 N3 O1' Ag1 175.7(16) . 2_556
O1 N3 O1' Ag1 32.0(12) . 2_556
O3 N3 O1' Ag1 -70.1(19) . 2_556
O2' N3 O1' Ag1 108.3(10) . 2_556
N1 Ag1 O1' N3 -93.5(9) . .
N2 Ag1 O1' N3 70.7(10) 7_556 .
O1 Ag1 O1' N3 157.5(11) 2_556 .
O2' Ag1 O1' N3 3.1(8) . .
O1' Ag1 O1' N3 175.2(10) 2_556 .
N1 Ag1 O1' Ag1 142.7(3) . 2_556
N2 Ag1 O1' Ag1 -53.1(5) 7_556 2_556
O1 Ag1 O1' Ag1 33.7(5) 2_556 2_556
O2' Ag1 O1' Ag1 -120.7(8) . 2_556
O1' Ag1 O1' Ag1 51.4(5) 2_556 2_556
O3' N3 O2' Ag1 -158(2) . .
O2 N3 O2' Ag1 -64.1(9) . .
O1 N3 O2' Ag1 71.8(11) . .
O1' N3 O2' Ag1 4.5(11) . .
O3 N3 O2' Ag1 -176.9(14) . .
N1 Ag1 O2' N3 108.1(8) . .
N2 Ag1 O2' N3 -132.6(8) 7_556 .
O1' Ag1 O2' N3 -3.0(7) . .
O1 Ag1 O2' N3 -32.7(10) 2_556 .
O1' Ag1 O2' N3 -9.2(9) 2_556 .
